data_4134021
loop_
_publ_author_name
'Carsch, Kurtis M.'
'Lukens, James T.'
'DiMucci, Ida M.'
'Iovan, Diana A.'
'Zheng, Shao-Liang'
'Lancaster, Kyle M.'
'Betley, Theodore A.'

_publ_section_title
;
 Electronic Structures and Reactivity Profiles of Aryl Nitrenoid-Bridged
 Dicopper Complexes.
;
_journal_name_full 'Journal of the American Chemical Society'
_journal_paper_doi 10.1021/jacs.9b09616
_journal_year 2020
_chemical_formula_sum 'C81 H116.5 Cu2 K N7 O9.75'
_chemical_formula_weight 1510.48
_chemical_name_systematic '[K(222C)][(tBudmx)Cu2(NC6H4OMe)]'
_space_group_crystal_system monoclinic
_space_group_IT_number 14
_space_group_name_Hall '-P 2yn'
_space_group_name_H-M_alt 'P 1 21/n 1'
_atom_sites_solution_hydrogens geom
_audit_creation_method SHELXL-2014/7
_cell_angle_alpha 90
_cell_angle_beta 104.668(4)
_cell_angle_gamma 90
_cell_formula_units_Z 4
_cell_length_a 17.164(3)
_cell_length_b 18.401(3)
_cell_length_c 27.309(4)
_cell_measurement_reflns_used 5709
_cell_measurement_temperature 100(2)
_cell_measurement_theta_max 21.09
_cell_measurement_theta_min 2.22
_cell_volume 8344(2)
_computing_cell_refinement 'SAINT 8.35A (Bruker-AXS, 2015)'
_computing_data_collection 'APEX3 v2016.1.0 (Bruker-AXS, 2016)'
_computing_data_reduction 'SAINT 8.35A (Bruker-AXS, 2015)'
_computing_molecular_graphics 'Bruker SHELXTL (Sheldrick, 2015)'
_computing_publication_material 'Bruker SHELXT (Sheldrick, 2015)'
_computing_structure_refinement 'SHELXL-2014/7 (Sheldrick, 2014)'
_computing_structure_solution 'SHELXT-2014 (Sheldrick, 2015)'
_diffrn_ambient_temperature 100(2)
_diffrn_measured_fraction_theta_full 0.996
_diffrn_measured_fraction_theta_max 0.996
_diffrn_measurement_device_type 'Bruker APEXII CCD'
_diffrn_measurement_method 'omega and phi scans'
_diffrn_radiation_type MoK\a
_diffrn_radiation_wavelength 0.71073
_diffrn_reflns_av_R_equivalents 0.0410
_diffrn_reflns_av_unetI/netI 0.0304
_diffrn_reflns_Laue_measured_fraction_full 0.996
_diffrn_reflns_Laue_measured_fraction_max 0.996
_diffrn_reflns_limit_h_max 20
_diffrn_reflns_limit_h_min -20
_diffrn_reflns_limit_k_max 21
_diffrn_reflns_limit_k_min -20
_diffrn_reflns_limit_l_max 32
_diffrn_reflns_limit_l_min -32
_diffrn_reflns_number 87929
_diffrn_reflns_point_group_measured_fraction_full 0.996
_diffrn_reflns_point_group_measured_fraction_max 0.996
_diffrn_reflns_theta_full 25.057
_diffrn_reflns_theta_max 25.057
_diffrn_reflns_theta_min 1.349
_diffrn_source 'fine-focus sealed tube'
_exptl_absorpt_coefficient_mu 0.617
_exptl_absorpt_correction_T_max 0.7452
_exptl_absorpt_correction_T_min 0.6138
_exptl_absorpt_correction_type multi-scan
_exptl_absorpt_process_details SADABS
_exptl_crystal_colour brown
_exptl_crystal_density_diffrn 1.202
_exptl_crystal_description rod
_exptl_crystal_F_000 3226
_exptl_crystal_size_max 1.00
_exptl_crystal_size_mid 0.477
_exptl_crystal_size_min 0.348
_refine_diff_density_max 0.726
_refine_diff_density_min -0.461
_refine_diff_density_rms 0.058
_refine_ls_extinction_method none
_refine_ls_goodness_of_fit_ref 1.043
_refine_ls_hydrogen_treatment constr
_refine_ls_matrix_type full
_refine_ls_number_parameters 988
_refine_ls_number_reflns 14724
_refine_ls_number_restraints 102
_refine_ls_restrained_S_all 1.087
_refine_ls_R_factor_all 0.0504
_refine_ls_R_factor_gt 0.0370
_refine_ls_shift/su_max 0.002
_refine_ls_shift/su_mean 0.000
_refine_ls_structure_factor_coef Fsqd
_refine_ls_weighting_details 'w=1/[\s^2^(Fo^2^)+(0.0511P)^2^+6.1768P] where P=(Fo^2^+2Fc^2^)/3'
_refine_ls_weighting_scheme calc
_refine_ls_wR_factor_gt 0.0969
_refine_ls_wR_factor_ref 0.1035
_reflns_Friedel_coverage 0.000
_reflns_number_gt 11890
_reflns_number_total 14724
_reflns_threshold_expression 'I > 2\s(I)'
_cod_data_source_file ja9b09616_si_002.cif
_cod_data_source_block 8
_cod_original_sg_symbol_H-M 'P 21/n'
_cod_original_formula_sum 'C81 H116.50 Cu2 K N7 O9.75'
_cod_database_code 4134021
_shelx_shelxl_version_number 2014/7
_shelx_space_group_comment
;
The symmetry employed for this shelxl refinement is uniquely defined
by the following loop, which should always be used as a source of
symmetry information in preference to the above space-group names.
They are only intended as comments.
;

loop_
_space_group_symop_operation_xyz
'x, y, z'
'-x+1/2, y+1/2, -z+1/2'
'-x, -y, -z'
'x-1/2, -y-1/2, z-1/2'

loop_
_atom_site_label
_atom_site_type_symbol
_atom_site_fract_x
_atom_site_fract_y
_atom_site_fract_z
_atom_site_U_iso_or_equiv
_atom_site_adp_type
_atom_site_occupancy
_atom_site_site_symmetry_order
_atom_site_calc_flag
_atom_site_refinement_flags_posn
_atom_site_refinement_flags_adp
_atom_site_refinement_flags_occupancy
_atom_site_disorder_assembly
_atom_site_disorder_group
Cu1 Cu 0.60689(2) 0.68639(2) 0.35105(2) 0.01845(8) Uani 1 1 d . . . . .
Cu2 Cu 0.77622(2) 0.69309(2) 0.34626(2) 0.01655(8) Uani 1 1 d . . . . .
O1 O 0.76654(9) 0.69596(9) 0.52628(5) 0.0214(4) Uani 1 1 d . . . . .
O8 O 0.57969(10) 0.61894(10) 0.09965(6) 0.0308(4) Uani 1 1 d . . . . .
N1 N 0.57231(11) 0.62027(10) 0.39901(7) 0.0181(4) Uani 1 1 d . . . . .
N2 N 0.57246(11) 0.77745(10) 0.38471(6) 0.0176(4) Uani 1 1 d . . . . .
N3 N 0.85786(11) 0.62372(10) 0.38643(6) 0.0164(4) Uani 1 1 d . . . . .
N4 N 0.83507(11) 0.77735(10) 0.38744(7) 0.0185(4) Uani 1 1 d . . . . .
N5 N 0.67186(11) 0.68488(11) 0.30553(7) 0.0201(4) Uani 1 1 d . . . . .
C1 C 0.61174(13) 0.71222(13) 0.46692(8) 0.0175(5) Uani 1 1 d . . . . .
C2 C 0.59369(13) 0.64071(13) 0.44996(8) 0.0181(5) Uani 1 1 d . . . . .
C3 C 0.57970(13) 0.58111(13) 0.47991(9) 0.0213(5) Uani 1 1 d . . . . .
H3 H 0.5906 0.5797 0.5158 0.026 Uiso 1 1 calc R U . . .
C4 C 0.54751(14) 0.52621(13) 0.44702(9) 0.0239(5) Uani 1 1 d . . . . .
H4 H 0.5306 0.4799 0.4557 0.029 Uiso 1 1 calc R U . . .
C5 C 0.54427(14) 0.55197(13) 0.39743(8) 0.0208(5) Uani 1 1 d . . . . .
C6 C 0.60261(13) 0.77594(13) 0.43771(8) 0.0177(5) Uani 1 1 d . . . . .
C7 C 0.60822(14) 0.84808(13) 0.45642(9) 0.0243(5) Uani 1 1 d . . . . .
H7 H 0.6286 0.8626 0.4907 0.029 Uiso 1 1 calc R U . . .
C8 C 0.57883(15) 0.89292(14) 0.41590(9) 0.0253(5) Uani 1 1 d . . . . .
H8 H 0.5738 0.9443 0.4166 0.030 Uiso 1 1 calc R U . . .
C9 C 0.55721(13) 0.84706(13) 0.37221(8) 0.0191(5) Uani 1 1 d . . . . .
C10 C 0.51271(15) 0.51104(13) 0.34813(9) 0.0265(5) Uani 1 1 d . . . . .
C11 C 0.4809(2) 0.43569(16) 0.35816(11) 0.0449(8) Uani 1 1 d . . . . .
H11A H 0.5247 0.4074 0.3797 0.067 Uiso 1 1 calc R U . . .
H11B H 0.4603 0.4103 0.3259 0.067 Uiso 1 1 calc R U . . .
H11C H 0.4374 0.4415 0.3752 0.067 Uiso 1 1 calc R U . . .
C12 C 0.58157(16) 0.50098(15) 0.32173(10) 0.0328(6) Uani 1 1 d . . . . .
H12A H 0.6030 0.5486 0.3159 0.049 Uiso 1 1 calc R U . . .
H12B H 0.5609 0.4762 0.2893 0.049 Uiso 1 1 calc R U . . .
H12C H 0.6245 0.4717 0.3433 0.049 Uiso 1 1 calc R U . . .
C13 C 0.44349(16) 0.55468(15) 0.31392(9) 0.0323(6) Uani 1 1 d . . . . .
H13A H 0.3981 0.5569 0.3296 0.048 Uiso 1 1 calc R U . . .
H13B H 0.4263 0.5309 0.2808 0.048 Uiso 1 1 calc R U . . .
H13C H 0.4620 0.6041 0.3096 0.048 Uiso 1 1 calc R U . . .
C14 C 0.51210(14) 0.87236(13) 0.31949(8) 0.0238(5) Uani 1 1 d . . . . .
C15 C 0.42110(16) 0.86560(17) 0.31454(10) 0.0384(7) Uani 1 1 d . . . . .
H15A H 0.4070 0.8143 0.3168 0.058 Uiso 1 1 calc R U . . .
H15B H 0.3913 0.8853 0.2818 0.058 Uiso 1 1 calc R U . . .
H15C H 0.4070 0.8929 0.3419 0.058 Uiso 1 1 calc R U . . .
C16 C 0.53274(18) 0.82613(16) 0.27806(9) 0.0368(7) Uani 1 1 d . . . . .
H16A H 0.5905 0.8299 0.2804 0.055 Uiso 1 1 calc R U . . .
H16B H 0.5021 0.8435 0.2448 0.055 Uiso 1 1 calc R U . . .
H16C H 0.5189 0.7753 0.2824 0.055 Uiso 1 1 calc R U . . .
C17 C 0.53054(19) 0.95265(15) 0.31183(10) 0.0396(7) Uani 1 1 d . . . . .
H17A H 0.5134 0.9824 0.3370 0.059 Uiso 1 1 calc R U . . .
H17B H 0.5015 0.9680 0.2777 0.059 Uiso 1 1 calc R U . . .
H17C H 0.5886 0.9588 0.3159 0.059 Uiso 1 1 calc R U . . .
C18 C 0.63180(13) 0.72193(13) 0.52342(8) 0.0182(5) Uani 1 1 d . . . . .
C19 C 0.57135(15) 0.73723(14) 0.54760(9) 0.0261(6) Uani 1 1 d . . . . .
H19 H 0.5177 0.7451 0.5282 0.031 Uiso 1 1 calc R U . . .
C20 C 0.58931(15) 0.74100(15) 0.60003(9) 0.0286(6) Uani 1 1 d . . . . .
H20 H 0.5478 0.7509 0.6164 0.034 Uiso 1 1 calc R U . . .
C21 C 0.66744(15) 0.73039(14) 0.62844(8) 0.0248(5) Uani 1 1 d . . . . .
H21 H 0.6789 0.7334 0.6643 0.030 Uiso 1 1 calc R U . . .
C22 C 0.72997(14) 0.71533(13) 0.60572(8) 0.0205(5) Uani 1 1 d . . . . .
C23 C 0.71015(13) 0.71115(12) 0.55308(8) 0.0184(5) Uani 1 1 d . . . . .
C24 C 0.81562(14) 0.70055(13) 0.63747(8) 0.0220(5) Uani 1 1 d . . . . .
C25 C 0.87475(14) 0.70255(12) 0.60383(8) 0.0190(5) Uani 1 1 d . . . . .
C26 C 0.84752(13) 0.69946(12) 0.55100(8) 0.0178(5) Uani 1 1 d . . . . .
C27 C 0.81799(17) 0.62397(15) 0.66066(9) 0.0334(6) Uani 1 1 d . . . . .
H27A H 0.8012 0.5881 0.6335 0.050 Uiso 1 1 calc R U . . .
H27B H 0.7813 0.6221 0.6829 0.050 Uiso 1 1 calc R U . . .
H27C H 0.8729 0.6131 0.6803 0.050 Uiso 1 1 calc R U . . .
C28 C 0.84001(16) 0.75798(16) 0.67999(9) 0.0330(6) Uani 1 1 d . . . . .
H28A H 0.8951 0.7484 0.6999 0.050 Uiso 1 1 calc R U . . .
H28B H 0.8030 0.7554 0.7020 0.050 Uiso 1 1 calc R U . . .
H28C H 0.8374 0.8066 0.6649 0.050 Uiso 1 1 calc R U . . .
C29 C 0.95803(14) 0.70450(13) 0.62463(8) 0.0232(5) Uani 1 1 d . . . . .
H29 H 0.9783 0.7062 0.6604 0.028 Uiso 1 1 calc R U . . .
C30 C 1.01167(14) 0.70406(13) 0.59435(9) 0.0231(5) Uani 1 1 d . . . . .
H30 H 1.0680 0.7054 0.6093 0.028 Uiso 1 1 calc R U . . .
C31 C 0.98297(14) 0.70169(13) 0.54212(8) 0.0210(5) Uani 1 1 d . . . . .
H31 H 1.0198 0.7015 0.5214 0.025 Uiso 1 1 calc R U . . .
C32 C 0.90047(13) 0.69954(12) 0.51987(8) 0.0175(5) Uani 1 1 d . . . . .
C33 C 0.87087(13) 0.69907(12) 0.46314(8) 0.0168(5) Uani 1 1 d . . . . .
C34 C 0.84949(13) 0.76661(12) 0.43992(8) 0.0184(5) Uani 1 1 d . . . . .
C35 C 0.85478(14) 0.83588(13) 0.46372(9) 0.0256(5) Uani 1 1 d . . . . .
H35 H 0.8621 0.8448 0.4989 0.031 Uiso 1 1 calc R U . . .
C36 C 0.84733(15) 0.88732(14) 0.42659(10) 0.0294(6) Uani 1 1 d . . . . .
H36 H 0.8493 0.9385 0.4311 0.035 Uiso 1 1 calc R U . . .
C37 C 0.83608(14) 0.84921(13) 0.38005(9) 0.0231(5) Uani 1 1 d . . . . .
C38 C 0.83154(15) 0.88111(14) 0.32815(10) 0.0339(6) Uani 1 1 d D . . . .
C39 C 0.9169(5) 0.9135(7) 0.3332(5) 0.0449(10) Uani 0.204(3) 1 d D . P A 1
H39A H 0.9281 0.9503 0.3600 0.067 Uiso 0.204(3) 1 calc R U P A 1
H39B H 0.9191 0.9361 0.3011 0.067 Uiso 0.204(3) 1 calc R U P A 1
H39C H 0.9571 0.8747 0.3416 0.067 Uiso 0.204(3) 1 calc R U P A 1
C40 C 0.7784(7) 0.9520(5) 0.3245(5) 0.0428(10) Uani 0.204(3) 1 d D . P A 1
H40A H 0.7228 0.9385 0.3233 0.064 Uiso 0.204(3) 1 calc R U P A 1
H40B H 0.7797 0.9790 0.2938 0.064 Uiso 0.204(3) 1 calc R U P A 1
H40C H 0.7999 0.9827 0.3542 0.064 Uiso 0.204(3) 1 calc R U P A 1
C41 C 0.8034(7) 0.8366(6) 0.2822(3) 0.032(3) Uani 0.204(3) 1 d D . P A 1
H41A H 0.8374 0.7933 0.2846 0.049 Uiso 0.204(3) 1 calc R U P A 1
H41B H 0.8065 0.8651 0.2524 0.049 Uiso 0.204(3) 1 calc R U P A 1
H41C H 0.7475 0.8217 0.2790 0.049 Uiso 0.204(3) 1 calc R U P A 1
C39' C 0.8903(2) 0.8373(2) 0.30308(13) 0.0449(10) Uani 0.796(3) 1 d D . P A 2
H39D H 0.9458 0.8434 0.3233 0.067 Uiso 0.796(3) 1 calc R U P A 2
H39E H 0.8856 0.8555 0.2687 0.067 Uiso 0.796(3) 1 calc R U P A 2
H39F H 0.8760 0.7856 0.3016 0.067 Uiso 0.796(3) 1 calc R U P A 2
C40' C 0.8535(2) 0.95970(18) 0.33018(14) 0.0429(10) Uani 0.796(3) 1 d D . P A 2
H40D H 0.8152 0.9876 0.3439 0.064 Uiso 0.796(3) 1 calc R U P A 2
H40E H 0.8518 0.9770 0.2960 0.064 Uiso 0.796(3) 1 calc R U P A 2
H40F H 0.9080 0.9661 0.3520 0.064 Uiso 0.796(3) 1 calc R U P A 2
C41' C 0.7469(2) 0.8672(2) 0.29363(14) 0.0428(10) Uani 0.796(3) 1 d D . P A 2
H41D H 0.7348 0.8151 0.2933 0.064 Uiso 0.796(3) 1 calc R U P A 2
H41E H 0.7450 0.8834 0.2592 0.064 Uiso 0.796(3) 1 calc R U P A 2
H41F H 0.7070 0.8941 0.3065 0.064 Uiso 0.796(3) 1 calc R U P A 2
C42 C 0.87942(12) 0.63286(12) 0.43900(8) 0.0152(5) Uani 1 1 d . . . . .
C43 C 0.91987(13) 0.56936(12) 0.46169(8) 0.0181(5) Uani 1 1 d . . . . .
H43 H 0.9397 0.5605 0.4969 0.022 Uiso 1 1 calc R U . . .
C44 C 0.92502(13) 0.52310(12) 0.42326(8) 0.0191(5) Uani 1 1 d . . . . .
H44 H 0.9495 0.4765 0.4267 0.023 Uiso 1 1 calc R U . . .
C45 C 0.88643(13) 0.55871(12) 0.37724(8) 0.0177(5) Uani 1 1 d . . . . .
C46 C 0.87967(15) 0.53175(12) 0.32387(8) 0.0263(6) Uani 1 1 d D . . . .
C47 C 0.9147(2) 0.58945(17) 0.29485(11) 0.0319(8) Uani 0.848(3) 1 d D . P B 1
H47A H 0.8853 0.6352 0.2944 0.048 Uiso 0.848(3) 1 calc R U P B 1
H47B H 0.9093 0.5729 0.2600 0.048 Uiso 0.848(3) 1 calc R U P B 1
H47C H 0.9717 0.5970 0.3116 0.048 Uiso 0.848(3) 1 calc R U P B 1
C48 C 0.78796(17) 0.52369(16) 0.29578(10) 0.0275(7) Uani 0.848(3) 1 d D . P B 1
H48A H 0.7642 0.4843 0.3114 0.041 Uiso 0.848(3) 1 calc R U P B 1
H48B H 0.7827 0.5124 0.2600 0.041 Uiso 0.848(3) 1 calc R U P B 1
H48C H 0.7599 0.5693 0.2985 0.041 Uiso 0.848(3) 1 calc R U P B 1
C49 C 0.9200(2) 0.45948(16) 0.32352(12) 0.0340(8) Uani 0.848(3) 1 d D . P B 1
H49A H 0.9778 0.4644 0.3390 0.051 Uiso 0.848(3) 1 calc R U P B 1
H49B H 0.9116 0.4426 0.2885 0.051 Uiso 0.848(3) 1 calc R U P B 1
H49C H 0.8968 0.4242 0.3428 0.051 Uiso 0.848(3) 1 calc R U P B 1
C47' C 0.8578(10) 0.5824(7) 0.2794(5) 0.0319(8) Uani 0.152(3) 1 d D . P B 2
H47D H 0.8014 0.5972 0.2738 0.048 Uiso 0.152(3) 1 calc R U P B 2
H47E H 0.8653 0.5576 0.2491 0.048 Uiso 0.152(3) 1 calc R U P B 2
H47F H 0.8925 0.6255 0.2861 0.048 Uiso 0.152(3) 1 calc R U P B 2
C48' C 0.8373(8) 0.4575(5) 0.3150(6) 0.0275(7) Uani 0.152(3) 1 d D . P B 2
H48D H 0.8609 0.4249 0.3432 0.041 Uiso 0.152(3) 1 calc R U P B 2
H48E H 0.8441 0.4364 0.2834 0.041 Uiso 0.152(3) 1 calc R U P B 2
H48F H 0.7797 0.4638 0.3126 0.041 Uiso 0.152(3) 1 calc R U P B 2
C49' C 0.9715(5) 0.5085(8) 0.3290(6) 0.0340(8) Uani 0.152(3) 1 d D . P B 2
H49D H 1.0059 0.5517 0.3356 0.051 Uiso 0.152(3) 1 calc R U P B 2
H49E H 0.9761 0.4856 0.2975 0.051 Uiso 0.152(3) 1 calc R U P B 2
H49F H 0.9886 0.4741 0.3570 0.051 Uiso 0.152(3) 1 calc R U P B 2
C50 C 0.64654(14) 0.67277(12) 0.25521(8) 0.0188(5) Uani 1 1 d . . . . .
C51 C 0.69911(14) 0.67946(13) 0.22199(8) 0.0219(5) Uani 1 1 d . . . . .
H51 H 0.7526 0.6961 0.2355 0.026 Uiso 1 1 calc R U . . .
C52 C 0.67471(14) 0.66261(13) 0.17138(8) 0.0229(5) Uani 1 1 d . . . . .
H52 H 0.7112 0.6680 0.1506 0.028 Uiso 1 1 calc R U . . .
C53 C 0.59678(14) 0.63766(13) 0.15038(8) 0.0222(5) Uani 1 1 d . . . . .
C54 C 0.54228(14) 0.63207(13) 0.17995(9) 0.0240(5) Uani 1 1 d . . . . .
H54 H 0.4888 0.6159 0.1656 0.029 Uiso 1 1 calc R U . . .
C55 C 0.56698(14) 0.65050(13) 0.23121(8) 0.0237(5) Uani 1 1 d . . . . .
H55 H 0.5287 0.6480 0.2509 0.028 Uiso 1 1 calc R U . . .
C56 C 0.49943(16) 0.59557(16) 0.07721(9) 0.0350(6) Uani 1 1 d . . . . .
H56A H 0.4939 0.5838 0.0415 0.052 Uiso 1 1 calc R U . . .
H56B H 0.4617 0.6345 0.0798 0.052 Uiso 1 1 calc R U . . .
H56C H 0.4875 0.5523 0.0949 0.052 Uiso 1 1 calc R U . . .
K1 K 0.74153(3) 0.25650(3) 0.49741(2) 0.02229(12) Uani 1 1 d . . . . .
O2 O 0.68595(10) 0.21044(9) 0.39437(6) 0.0273(4) Uani 1 1 d . . . . .
O3 O 0.71340(10) 0.35957(9) 0.41660(6) 0.0255(4) Uani 1 1 d . . . . .
O4 O 0.61781(10) 0.19608(9) 0.53169(6) 0.0255(4) Uani 1 1 d . . . . .
O5 O 0.67879(9) 0.33644(9) 0.57004(6) 0.0255(4) Uani 1 1 d . . . . .
O6 O 0.85151(10) 0.13940(9) 0.53562(7) 0.0306(4) Uani 1 1 d . . . . .
O7 O 0.89997(10) 0.28753(9) 0.54821(6) 0.0259(4) Uani 1 1 d . . . . .
N6 N 0.69390(13) 0.09814(11) 0.47061(8) 0.0296(5) Uani 1 1 d . . . . .
N7 N 0.78847(12) 0.41308(11) 0.52272(7) 0.0242(4) Uani 1 1 d . . . . .
C57 C 0.75780(15) 0.45646(14) 0.47615(9) 0.0269(5) Uani 1 1 d . . . . .
H57A H 0.7863 0.5037 0.4800 0.032 Uiso 1 1 calc R U . . .
H57B H 0.6998 0.4664 0.4721 0.032 Uiso 1 1 calc R U . . .
C58 C 0.76829(15) 0.41968(14) 0.42915(9) 0.0273(6) Uani 1 1 d . . . . .
H58A H 0.7578 0.4548 0.4008 0.033 Uiso 1 1 calc R U . . .
H58B H 0.8243 0.4020 0.4348 0.033 Uiso 1 1 calc R U . . .
C59 C 0.71499(16) 0.32842(14) 0.36927(9) 0.0290(6) Uani 1 1 d . . . . .
H59A H 0.7701 0.3112 0.3704 0.035 Uiso 1 1 calc R U . . .
H59B H 0.6998 0.3655 0.3422 0.035 Uiso 1 1 calc R U . . .
C60 C 0.65730(16) 0.26618(15) 0.35804(9) 0.0308(6) Uani 1 1 d . . . . .
H60A H 0.6031 0.2823 0.3599 0.037 Uiso 1 1 calc R U . . .
H60B H 0.6534 0.2475 0.3235 0.037 Uiso 1 1 calc R U . . .
C61 C 0.64316(17) 0.14367(15) 0.38182(10) 0.0352(6) Uani 1 1 d . . . . .
H61A H 0.6396 0.1308 0.3461 0.042 Uiso 1 1 calc R U . . .
H61B H 0.5878 0.1487 0.3860 0.042 Uiso 1 1 calc R U . . .
C62 C 0.68757(18) 0.08512(15) 0.41647(10) 0.0354(6) Uani 1 1 d . . . . .
H62A H 0.6597 0.0382 0.4067 0.042 Uiso 1 1 calc R U . . .
H62B H 0.7425 0.0807 0.4115 0.042 Uiso 1 1 calc R U . . .
C63 C 0.87702(14) 0.41623(14) 0.53928(9) 0.0266(5) Uani 1 1 d . . . . .
H63A H 0.8933 0.4633 0.5564 0.032 Uiso 1 1 calc R U . . .
H63B H 0.8991 0.4142 0.5091 0.032 Uiso 1 1 calc R U . . .
C64 C 0.91319(15) 0.35508(14) 0.57489(9) 0.0289(6) Uani 1 1 d . . . . .
H64A H 0.9717 0.3633 0.5884 0.035 Uiso 1 1 calc R U . . .
H64B H 0.8880 0.3537 0.6037 0.035 Uiso 1 1 calc R U . . .
C65 C 0.94385(15) 0.22972(15) 0.57815(10) 0.0331(6) Uani 1 1 d . . . . .
H65A H 0.9233 0.2216 0.6084 0.040 Uiso 1 1 calc R U . . .
H65B H 1.0016 0.2426 0.5895 0.040 Uiso 1 1 calc R U . . .
C66 C 0.93364(16) 0.16208(15) 0.54658(11) 0.0361(7) Uani 1 1 d . . . . .
H66A H 0.9492 0.1717 0.5147 0.043 Uiso 1 1 calc R U . . .
H66B H 0.9689 0.1232 0.5651 0.043 Uiso 1 1 calc R U . . .
C67 C 0.83952(17) 0.07350(15) 0.50699(11) 0.0360(6) Uani 1 1 d . . . . .
H67A H 0.8777 0.0359 0.5246 0.043 Uiso 1 1 calc R U . . .
H67B H 0.8492 0.0819 0.4732 0.043 Uiso 1 1 calc R U . . .
C68 C 0.75404(17) 0.04827(15) 0.50136(11) 0.0352(6) Uani 1 1 d . . . . .
H68A H 0.7473 -0.0004 0.4854 0.042 Uiso 1 1 calc R U . . .
H68B H 0.7441 0.0436 0.5354 0.042 Uiso 1 1 calc R U . . .
C69 C 0.75411(16) 0.44283(15) 0.56291(10) 0.0315(6) Uani 1 1 d . . . . .
H69A H 0.7506 0.4964 0.5596 0.038 Uiso 1 1 calc R U . . .
H69B H 0.7905 0.4313 0.5963 0.038 Uiso 1 1 calc R U . . .
C70 C 0.67140(16) 0.41263(14) 0.56049(10) 0.0309(6) Uani 1 1 d . . . . .
H70A H 0.6485 0.4366 0.5861 0.037 Uiso 1 1 calc R U . . .
H70B H 0.6350 0.4217 0.5266 0.037 Uiso 1 1 calc R U . . .
C71 C 0.60408(15) 0.30631(14) 0.57536(10) 0.0286(6) Uani 1 1 d . . . . .
H71A H 0.5599 0.3201 0.5459 0.034 Uiso 1 1 calc R U . . .
H71B H 0.5915 0.3259 0.6063 0.034 Uiso 1 1 calc R U . . .
C72 C 0.61094(15) 0.22551(14) 0.57882(9) 0.0287(6) Uani 1 1 d . . . . .
H72A H 0.6589 0.2119 0.6060 0.034 Uiso 1 1 calc R U . . .
H72B H 0.5628 0.2051 0.5875 0.034 Uiso 1 1 calc R U . . .
C73 C 0.61089(16) 0.11855(14) 0.53255(10) 0.0327(6) Uani 1 1 d . . . . .
H73A H 0.5591 0.1049 0.5398 0.039 Uiso 1 1 calc R U . . .
H73B H 0.6552 0.0982 0.5596 0.039 Uiso 1 1 calc R U . . .
C74 C 0.61485(16) 0.08807(15) 0.48209(11) 0.0351(6) Uani 1 1 d . . . . .
H74A H 0.6025 0.0355 0.4814 0.042 Uiso 1 1 calc R U . . .
H74B H 0.5729 0.1117 0.4552 0.042 Uiso 1 1 calc R U . . .
C1S C 0.6449(3) 0.5599(3) 0.83877(18) 0.111(2) Uani 1 1 d D . . . .
H1SA H 0.6713 0.5835 0.8151 0.167 Uiso 1 1 calc R U . . .
H1SB H 0.6524 0.5896 0.8694 0.167 Uiso 1 1 calc R U . . .
H1SC H 0.5873 0.5547 0.8228 0.167 Uiso 1 1 calc R U . . .
C2S C 0.6810(2) 0.4871(2) 0.85242(16) 0.0767(12) Uani 1 1 d D . . . .
H2SA H 0.6564 0.4639 0.8776 0.092 Uiso 1 1 calc R U . . .
H2SB H 0.6706 0.4558 0.8220 0.092 Uiso 1 1 calc R U . . .
O1S O 0.76531(14) 0.49471(12) 0.87303(8) 0.0533(6) Uani 1 1 d D . . . .
C3S C 0.8043(2) 0.42660(18) 0.88586(14) 0.0559(9) Uani 1 1 d D . . . .
H3SA H 0.7945 0.3952 0.8555 0.067 Uiso 1 1 calc R U . . .
H3SB H 0.7822 0.4019 0.9116 0.067 Uiso 1 1 calc R U . . .
C4S C 0.8922(2) 0.43877(19) 0.90611(14) 0.0582(9) Uani 1 1 d D . . . .
H4SA H 0.9135 0.4641 0.8807 0.087 Uiso 1 1 calc R U . . .
H4SB H 0.9195 0.3919 0.9141 0.087 Uiso 1 1 calc R U . . .
H4SC H 0.9016 0.4684 0.9369 0.087 Uiso 1 1 calc R U . . .
C5S C 0.799(2) 0.4366(10) 0.7305(17) 0.114(4) Uani 0.377(5) 1 d D U P C 1
H5SA H 0.7900 0.4537 0.7627 0.171 Uiso 0.377(5) 1 calc R U P C 1
H5SB H 0.7698 0.4684 0.7031 0.171 Uiso 0.377(5) 1 calc R U P C 1
H5SC H 0.8562 0.4373 0.7322 0.171 Uiso 0.377(5) 1 calc R U P C 1
C6S C 0.7675(9) 0.3611(11) 0.7207(11) 0.082(4) Uani 0.377(5) 1 d D U P C 1
H6SA H 0.7160 0.3556 0.7305 0.098 Uiso 0.377(5) 1 calc R U P C 1
H6SB H 0.7583 0.3490 0.6843 0.098 Uiso 0.377(5) 1 calc R U P C 1
O2S O 0.8258(6) 0.3167(5) 0.7497(3) 0.0797(18) Uani 0.377(5) 1 d D U P C 1
C7S C 0.8795(13) 0.2905(13) 0.7233(8) 0.109(6) Uani 0.377(5) 1 d D U P C 1
H7SA H 0.9081 0.3316 0.7123 0.131 Uiso 0.377(5) 1 calc R U P C 1
H7SB H 0.8497 0.2638 0.6929 0.131 Uiso 0.377(5) 1 calc R U P C 1
C8S C 0.937(3) 0.243(3) 0.7555(15) 0.120(6) Uani 0.377(5) 1 d D U P C 1
H8SA H 0.9655 0.2694 0.7858 0.180 Uiso 0.377(5) 1 calc R U P C 1
H8SB H 0.9750 0.2252 0.7372 0.180 Uiso 0.377(5) 1 calc R U P C 1
H8SC H 0.9081 0.2015 0.7655 0.180 Uiso 0.377(5) 1 calc R U P C 1
C5T C 0.795(3) 0.4570(10) 0.7352(17) 0.114(4) Uani 0.373(5) 1 d D . P C 2
H5TA H 0.8027 0.4602 0.7720 0.171 Uiso 0.373(5) 1 calc R U P C 2
H5TB H 0.7448 0.4824 0.7184 0.171 Uiso 0.373(5) 1 calc R U P C 2
H5TC H 0.8402 0.4795 0.7255 0.171 Uiso 0.373(5) 1 calc R U P C 2
C6T C 0.7883(9) 0.3800(10) 0.7198(10) 0.082(4) Uani 0.373(5) 1 d D . P C 2
H6TA H 0.7447 0.3562 0.7316 0.098 Uiso 0.373(5) 1 calc R U P C 2
H6TB H 0.7749 0.3766 0.6824 0.098 Uiso 0.373(5) 1 calc R U P C 2
O2T O 0.8610(6) 0.3446(5) 0.7402(3) 0.0797(18) Uani 0.373(5) 1 d D . P C 2
C7T C 0.8513(12) 0.2712(10) 0.7239(9) 0.109(6) Uani 0.373(5) 1 d D . P C 2
H7TA H 0.8348 0.2682 0.6865 0.131 Uiso 0.373(5) 1 calc R U P C 2
H7TB H 0.8106 0.2463 0.7378 0.131 Uiso 0.373(5) 1 calc R U P C 2
C8T C 0.930(3) 0.239(3) 0.7435(15) 0.120(6) Uani 0.373(5) 1 d D . P C 2
H8TA H 0.9630 0.2466 0.7191 0.180 Uiso 0.373(5) 1 calc R U P C 2
H8TB H 0.9249 0.1872 0.7491 0.180 Uiso 0.373(5) 1 calc R U P C 2
H8TC H 0.9571 0.2627 0.7757 0.180 Uiso 0.373(5) 1 calc R U P C 2

loop_
_atom_site_aniso_label
_atom_site_aniso_U_11
_atom_site_aniso_U_22
_atom_site_aniso_U_33
_atom_site_aniso_U_23
_atom_site_aniso_U_13
_atom_site_aniso_U_12
Cu1 0.01565(15) 0.02767(17) 0.01208(13) 0.00056(11) 0.00358(10) -0.00163(12)
Cu2 0.01487(14) 0.02107(16) 0.01219(13) 0.00028(11) 0.00064(10) -0.00119(11)
O1 0.0135(8) 0.0370(10) 0.0127(7) -0.0035(7) 0.0014(6) 0.0009(7)
O8 0.0290(10) 0.0454(11) 0.0167(8) -0.0060(8) 0.0038(7) -0.0046(8)
N1 0.0160(10) 0.0229(11) 0.0160(9) -0.0002(8) 0.0050(7) 0.0001(8)
N2 0.0153(10) 0.0254(11) 0.0127(9) 0.0008(8) 0.0045(7) -0.0017(8)
N3 0.0169(10) 0.0177(10) 0.0138(9) -0.0022(7) 0.0023(7) -0.0014(8)
N4 0.0139(10) 0.0199(11) 0.0189(9) 0.0001(8) -0.0010(7) -0.0006(8)
N5 0.0184(10) 0.0269(11) 0.0137(9) -0.0004(8) 0.0020(8) -0.0008(8)
C1 0.0098(11) 0.0287(13) 0.0146(11) 0.0017(9) 0.0040(8) 0.0010(9)
C2 0.0125(11) 0.0261(13) 0.0158(11) 0.0026(9) 0.0038(9) 0.0031(9)
C3 0.0176(12) 0.0271(14) 0.0203(11) 0.0064(10) 0.0066(9) 0.0056(10)
C4 0.0226(13) 0.0233(13) 0.0284(12) 0.0074(10) 0.0113(10) 0.0043(10)
C5 0.0173(12) 0.0210(13) 0.0248(12) 0.0017(10) 0.0065(9) 0.0022(10)
C6 0.0132(11) 0.0253(13) 0.0149(10) -0.0001(9) 0.0039(9) -0.0027(9)
C7 0.0244(13) 0.0301(14) 0.0173(11) -0.0016(10) 0.0032(10) -0.0085(11)
C8 0.0309(14) 0.0199(13) 0.0253(12) -0.0006(10) 0.0073(10) -0.0077(11)
C9 0.0166(12) 0.0242(13) 0.0177(11) 0.0025(9) 0.0068(9) -0.0037(10)
C10 0.0318(14) 0.0208(13) 0.0278(13) -0.0032(10) 0.0091(11) -0.0035(11)
C11 0.062(2) 0.0315(17) 0.0425(16) -0.0078(13) 0.0166(15) -0.0159(15)
C12 0.0378(16) 0.0327(15) 0.0293(13) -0.0050(11) 0.0109(12) 0.0055(12)
C13 0.0282(14) 0.0408(16) 0.0259(13) -0.0073(12) 0.0035(11) -0.0047(12)
C14 0.0259(13) 0.0280(14) 0.0179(11) 0.0051(10) 0.0063(10) 0.0006(11)
C15 0.0294(15) 0.059(2) 0.0244(13) 0.0108(13) 0.0024(11) 0.0017(14)
C16 0.0424(17) 0.0477(18) 0.0188(12) 0.0059(12) 0.0050(11) 0.0143(14)
C17 0.0543(19) 0.0336(16) 0.0307(14) 0.0102(12) 0.0105(13) 0.0005(14)
C18 0.0189(12) 0.0217(12) 0.0144(11) 0.0024(9) 0.0049(9) -0.0003(10)
C19 0.0198(13) 0.0400(16) 0.0184(11) 0.0006(11) 0.0045(10) 0.0012(11)
C20 0.0263(14) 0.0417(16) 0.0215(12) -0.0017(11) 0.0131(10) 0.0001(12)
C21 0.0289(14) 0.0332(15) 0.0130(11) 0.0010(10) 0.0067(10) -0.0016(11)
C22 0.0231(13) 0.0229(13) 0.0153(11) 0.0028(9) 0.0043(9) -0.0010(10)
C23 0.0186(12) 0.0218(13) 0.0162(11) 0.0021(9) 0.0071(9) -0.0003(9)
C24 0.0256(13) 0.0279(14) 0.0110(10) 0.0008(9) 0.0019(9) 0.0027(10)
C25 0.0205(12) 0.0196(12) 0.0149(11) -0.0025(9) 0.0009(9) 0.0018(9)
C26 0.0152(11) 0.0198(12) 0.0161(11) -0.0017(9) -0.0006(9) 0.0017(9)
C27 0.0380(16) 0.0384(16) 0.0231(13) 0.0099(11) 0.0066(11) 0.0053(13)
C28 0.0266(14) 0.0493(18) 0.0215(12) -0.0117(12) 0.0029(11) 0.0042(12)
C29 0.0240(13) 0.0257(14) 0.0157(11) 0.0003(9) -0.0027(9) 0.0023(10)
C30 0.0162(12) 0.0274(14) 0.0222(12) -0.0022(10) -0.0016(9) 0.0012(10)
C31 0.0194(12) 0.0233(13) 0.0193(11) -0.0022(9) 0.0029(9) -0.0003(10)
C32 0.0168(12) 0.0182(12) 0.0157(11) -0.0021(9) 0.0008(9) 0.0014(9)
C33 0.0097(11) 0.0258(13) 0.0142(10) -0.0021(9) 0.0016(8) -0.0010(9)
C34 0.0111(11) 0.0220(13) 0.0209(11) -0.0028(9) 0.0021(9) -0.0003(9)
C35 0.0226(13) 0.0269(14) 0.0253(12) -0.0078(10) 0.0025(10) 0.0013(11)
C36 0.0285(14) 0.0172(13) 0.0374(14) -0.0049(11) -0.0014(11) 0.0003(11)
C37 0.0145(12) 0.0202(13) 0.0306(13) 0.0017(10) -0.0019(10) -0.0017(10)
C38 0.0261(14) 0.0337(16) 0.0345(14) 0.0161(12) -0.0060(11) -0.0046(12)
C39 0.055(2) 0.049(2) 0.0316(18) 0.0174(17) 0.0115(17) -0.0022(19)
C40 0.043(2) 0.032(2) 0.041(2) 0.0140(16) -0.0119(16) -0.0118(17)
C41 0.019(7) 0.040(8) 0.036(7) 0.021(6) 0.003(5) 0.015(6)
C39' 0.055(2) 0.049(2) 0.0316(18) 0.0174(17) 0.0115(17) -0.0022(19)
C40' 0.048(2) 0.027(2) 0.045(2) 0.0109(16) -0.0037(17) -0.0153(17)
C41' 0.043(2) 0.032(2) 0.041(2) 0.0140(16) -0.0119(16) -0.0118(17)
C42 0.0105(11) 0.0199(12) 0.0147(10) -0.0001(9) 0.0023(8) -0.0008(9)
C43 0.0154(11) 0.0207(12) 0.0159(11) 0.0012(9) -0.0001(9) -0.0038(9)
C44 0.0163(12) 0.0156(12) 0.0244(12) 0.0013(9) 0.0032(9) -0.0001(9)
C45 0.0157(11) 0.0178(12) 0.0195(11) -0.0025(9) 0.0043(9) -0.0036(9)
C46 0.0385(15) 0.0229(13) 0.0194(12) -0.0063(10) 0.0107(11) -0.0047(11)
C47 0.046(2) 0.0309(17) 0.0231(15) -0.0034(13) 0.0168(15) 0.0002(16)
C48 0.0303(17) 0.0262(16) 0.0228(14) -0.0095(12) 0.0008(12) -0.0011(13)
C49 0.046(2) 0.0260(17) 0.0312(16) -0.0056(13) 0.0120(15) 0.0080(14)
C47' 0.046(2) 0.0309(17) 0.0231(15) -0.0034(13) 0.0168(15) 0.0002(16)
C48' 0.0303(17) 0.0262(16) 0.0228(14) -0.0095(12) 0.0008(12) -0.0011(13)
C49' 0.046(2) 0.0260(17) 0.0312(16) -0.0056(13) 0.0120(15) 0.0080(14)
C50 0.0191(12) 0.0190(12) 0.0163(11) 0.0013(9) 0.0006(9) 0.0004(9)
C51 0.0212(12) 0.0251(13) 0.0195(11) -0.0004(10) 0.0056(9) -0.0010(10)
C52 0.0253(13) 0.0245(13) 0.0207(12) 0.0013(10) 0.0089(10) 0.0002(10)
C53 0.0270(13) 0.0208(13) 0.0177(11) 0.0006(9) 0.0038(10) 0.0033(10)
C54 0.0177(12) 0.0292(14) 0.0223(12) 0.0005(10) -0.0001(9) -0.0030(10)
C55 0.0204(13) 0.0304(14) 0.0202(12) 0.0011(10) 0.0047(10) -0.0012(10)
C56 0.0314(15) 0.0487(18) 0.0216(13) -0.0066(12) 0.0006(11) -0.0062(13)
K1 0.0170(3) 0.0251(3) 0.0262(3) -0.0007(2) 0.0079(2) -0.0021(2)
O2 0.0273(10) 0.0263(10) 0.0276(9) -0.0033(7) 0.0057(7) -0.0046(8)
O3 0.0235(9) 0.0278(10) 0.0258(9) -0.0021(7) 0.0072(7) -0.0029(7)
O4 0.0247(9) 0.0280(10) 0.0270(9) 0.0000(7) 0.0125(7) -0.0024(7)
O5 0.0164(9) 0.0306(10) 0.0316(9) -0.0002(7) 0.0098(7) -0.0001(7)
O6 0.0232(9) 0.0287(10) 0.0434(10) 0.0032(8) 0.0148(8) 0.0024(8)
O7 0.0189(9) 0.0289(10) 0.0285(9) 0.0047(7) 0.0032(7) -0.0004(7)
N6 0.0297(12) 0.0273(12) 0.0363(12) -0.0036(9) 0.0169(10) -0.0069(9)
N7 0.0179(11) 0.0283(12) 0.0274(11) -0.0034(9) 0.0077(8) -0.0025(9)
C57 0.0208(13) 0.0239(14) 0.0353(14) -0.0001(11) 0.0061(11) -0.0015(10)
C58 0.0206(13) 0.0295(14) 0.0310(13) 0.0045(11) 0.0052(10) -0.0020(11)
C59 0.0349(15) 0.0276(14) 0.0262(13) 0.0019(11) 0.0108(11) 0.0054(11)
C60 0.0279(14) 0.0362(16) 0.0271(13) -0.0048(11) 0.0048(11) 0.0041(12)
C61 0.0342(16) 0.0365(16) 0.0363(15) -0.0104(12) 0.0114(12) -0.0129(13)
C62 0.0432(17) 0.0274(15) 0.0413(15) -0.0078(12) 0.0214(13) -0.0114(13)
C63 0.0214(13) 0.0273(14) 0.0307(13) -0.0014(11) 0.0056(10) -0.0070(11)
C64 0.0220(13) 0.0362(16) 0.0270(13) -0.0001(11) 0.0037(10) -0.0091(11)
C65 0.0181(13) 0.0395(16) 0.0398(15) 0.0140(13) 0.0038(11) 0.0020(12)
C66 0.0236(14) 0.0363(16) 0.0510(17) 0.0114(13) 0.0143(12) 0.0072(12)
C67 0.0377(16) 0.0267(15) 0.0486(17) 0.0036(12) 0.0203(13) 0.0076(12)
C68 0.0417(17) 0.0233(14) 0.0464(16) 0.0020(12) 0.0221(13) -0.0012(12)
C69 0.0316(15) 0.0317(15) 0.0340(14) -0.0104(11) 0.0133(12) -0.0063(12)
C70 0.0297(15) 0.0286(15) 0.0390(15) -0.0037(12) 0.0174(12) 0.0023(11)
C71 0.0186(13) 0.0386(16) 0.0323(14) -0.0051(11) 0.0135(11) -0.0034(11)
C72 0.0224(13) 0.0403(16) 0.0269(13) 0.0018(11) 0.0129(10) -0.0036(11)
C73 0.0319(15) 0.0294(15) 0.0429(15) -0.0002(12) 0.0208(12) -0.0077(12)
C74 0.0328(16) 0.0312(15) 0.0471(16) -0.0075(12) 0.0208(13) -0.0126(12)
C1S 0.103(4) 0.125(5) 0.086(3) -0.031(3) -0.012(3) 0.063(4)
C2S 0.051(2) 0.096(3) 0.074(3) -0.009(2) -0.001(2) 0.016(2)
O1S 0.0520(14) 0.0493(14) 0.0570(14) -0.0048(11) 0.0107(11) 0.0086(11)
C3S 0.054(2) 0.041(2) 0.070(2) -0.0008(17) 0.0120(17) -0.0027(16)
C4S 0.052(2) 0.043(2) 0.078(2) 0.0008(17) 0.0131(18) -0.0002(16)
C5S 0.075(5) 0.088(9) 0.160(9) 0.034(10) -0.004(6) -0.020(9)
C6S 0.077(7) 0.083(9) 0.077(4) 0.046(7) 0.004(7) -0.011(7)
O2S 0.093(5) 0.094(5) 0.059(3) 0.023(3) 0.031(3) 0.015(4)
C7S 0.117(11) 0.155(13) 0.061(4) 0.023(7) 0.035(7) 0.034(10)
C8S 0.125(8) 0.166(8) 0.075(15) 0.032(10) 0.037(9) 0.034(7)
C5T 0.075(5) 0.088(9) 0.160(9) 0.034(10) -0.004(6) -0.020(9)
C6T 0.077(7) 0.083(9) 0.077(4) 0.046(7) 0.004(7) -0.011(7)
O2T 0.093(5) 0.094(5) 0.059(3) 0.023(3) 0.031(3) 0.015(4)
C7T 0.117(11) 0.155(13) 0.061(4) 0.023(7) 0.035(7) 0.034(10)
C8T 0.125(8) 0.166(8) 0.075(15) 0.032(10) 0.037(9) 0.034(7)

loop_
_atom_type_symbol
_atom_type_description
_atom_type_scat_dispersion_real
_atom_type_scat_dispersion_imag
_atom_type_scat_source
C C 0.0033 0.0016 'International Tables Vol C Tables 4.2.6.8 and 6.1.1.4'
H H 0.0000 0.0000 'International Tables Vol C Tables 4.2.6.8 and 6.1.1.4'
Cu Cu 0.3201 1.2651 'International Tables Vol C Tables 4.2.6.8 and 6.1.1.4'
K K 0.2009 0.2494 'International Tables Vol C Tables 4.2.6.8 and 6.1.1.4'
N N 0.0061 0.0033 'International Tables Vol C Tables 4.2.6.8 and 6.1.1.4'
O O 0.0106 0.0060 'International Tables Vol C Tables 4.2.6.8 and 6.1.1.4'

loop_
_geom_angle_atom_site_label_1
_geom_angle_atom_site_label_2
_geom_angle_atom_site_label_3
_geom_angle
N5 Cu1 N1 139.31(8)
N5 Cu1 N2 126.41(8)
N1 Cu1 N2 92.10(7)
N5 Cu1 Cu2 37.74(6)
N1 Cu1 Cu2 121.22(5)
N2 Cu1 Cu2 112.46(5)
N5 Cu2 N3 135.19(8)
N5 Cu2 N4 131.51(8)
N3 Cu2 N4 90.14(7)
N5 Cu2 Cu1 37.94(6)
N3 Cu2 Cu1 120.67(5)
N4 Cu2 Cu1 111.47(5)
C23 O1 C26 118.93(16)
C53 O8 C56 116.24(18)
C5 N1 C2 106.58(18)
C5 N1 Cu1 135.83(15)
C2 N1 Cu1 116.41(15)
C9 N2 C6 106.19(18)
C9 N2 Cu1 136.37(14)
C6 N2 Cu1 111.64(14)
C45 N3 C42 106.57(18)
C45 N3 Cu2 134.75(15)
C42 N3 Cu2 116.85(14)
C37 N4 C34 106.68(18)
C37 N4 Cu2 134.05(15)
C34 N4 Cu2 113.09(14)
C50 N5 Cu2 129.41(16)
C50 N5 Cu1 125.94(16)
Cu2 N5 Cu1 104.32(9)
C2 C1 C6 127.7(2)
C2 C1 C18 115.09(19)
C6 C1 C18 116.6(2)
N1 C2 C1 124.15(19)
N1 C2 C3 108.9(2)
C1 C2 C3 126.0(2)
C4 C3 C2 106.8(2)
C4 C3 H3 126.6
C2 C3 H3 126.6
C3 C4 C5 106.9(2)
C3 C4 H4 126.6
C5 C4 H4 126.6
N1 C5 C4 110.7(2)
N1 C5 C10 122.5(2)
C4 C5 C10 126.7(2)
C1 C6 N2 124.0(2)
C1 C6 C7 126.1(2)
N2 C6 C7 109.03(19)
C8 C7 C6 107.2(2)
C8 C7 H7 126.4
C6 C7 H7 126.4
C7 C8 C9 106.4(2)
C7 C8 H8 126.8
C9 C8 H8 126.8
N2 C9 C8 111.11(19)
N2 C9 C14 123.7(2)
C8 C9 C14 124.7(2)
C5 C10 C13 109.1(2)
C5 C10 C11 110.6(2)
C13 C10 C11 108.9(2)
C5 C10 C12 109.3(2)
C13 C10 C12 110.1(2)
C11 C10 C12 108.9(2)
C10 C11 H11A 109.5
C10 C11 H11B 109.5
H11A C11 H11B 109.5
C10 C11 H11C 109.5
H11A C11 H11C 109.5
H11B C11 H11C 109.5
C10 C12 H12A 109.5
C10 C12 H12B 109.5
H12A C12 H12B 109.5
C10 C12 H12C 109.5
H12A C12 H12C 109.5
H12B C12 H12C 109.5
C10 C13 H13A 109.5
C10 C13 H13B 109.5
H13A C13 H13B 109.5
C10 C13 H13C 109.5
H13A C13 H13C 109.5
H13B C13 H13C 109.5
C9 C14 C16 111.8(2)
C9 C14 C17 110.4(2)
C16 C14 C17 109.9(2)
C9 C14 C15 108.65(18)
C16 C14 C15 108.1(2)
C17 C14 C15 107.8(2)
C14 C15 H15A 109.5
C14 C15 H15B 109.5
H15A C15 H15B 109.5
C14 C15 H15C 109.5
H15A C15 H15C 109.5
H15B C15 H15C 109.5
C14 C16 H16A 109.5
C14 C16 H16B 109.5
H16A C16 H16B 109.5
C14 C16 H16C 109.5
H16A C16 H16C 109.5
H16B C16 H16C 109.5
C14 C17 H17A 109.5
C14 C17 H17B 109.5
H17A C17 H17B 109.5
C14 C17 H17C 109.5
H17A C17 H17C 109.5
H17B C17 H17C 109.5
C19 C18 C23 118.5(2)
C19 C18 C1 120.4(2)
C23 C18 C1 120.97(19)
C20 C19 C18 120.1(2)
C20 C19 H19 119.9
C18 C19 H19 119.9
C21 C20 C19 120.2(2)
C21 C20 H20 119.9
C19 C20 H20 119.9
C20 C21 C22 121.6(2)
C20 C21 H21 119.2
C22 C21 H21 119.2
C23 C22 C21 117.1(2)
C23 C22 C24 121.6(2)
C21 C22 C24 121.30(19)
O1 C23 C22 122.5(2)
O1 C23 C18 114.97(18)
C22 C23 C18 122.6(2)
C22 C24 C25 110.06(17)
C22 C24 C27 108.5(2)
C25 C24 C27 108.41(19)
C22 C24 C28 110.02(19)
C25 C24 C28 109.8(2)
C27 C24 C28 110.0(2)
C29 C25 C26 117.4(2)
C29 C25 C24 121.39(19)
C26 C25 C24 121.2(2)
O1 C26 C32 115.60(18)
O1 C26 C25 122.42(19)
C32 C26 C25 122.0(2)
C24 C27 H27A 109.5
C24 C27 H27B 109.5
H27A C27 H27B 109.5
C24 C27 H27C 109.5
H27A C27 H27C 109.5
H27B C27 H27C 109.5
C24 C28 H28A 109.5
C24 C28 H28B 109.5
H28A C28 H28B 109.5
C24 C28 H28C 109.5
H28A C28 H28C 109.5
H28B C28 H28C 109.5
C30 C29 C25 121.5(2)
C30 C29 H29 119.2
C25 C29 H29 119.2
C29 C30 C31 119.9(2)
C29 C30 H30 120.1
C31 C30 H30 120.1
C30 C31 C32 120.4(2)
C30 C31 H31 119.8
C32 C31 H31 119.8
C26 C32 C31 118.8(2)
C26 C32 C33 121.77(19)
C31 C32 C33 119.38(19)
C34 C33 C42 126.94(19)
C34 C33 C32 116.28(19)
C42 C33 C32 116.02(19)
C33 C34 N4 123.0(2)
C33 C34 C35 127.5(2)
N4 C34 C35 108.3(2)
C36 C35 C34 107.3(2)
C36 C35 H35 126.3
C34 C35 H35 126.3
C35 C36 C37 106.7(2)
C35 C36 H36 126.7
C37 C36 H36 126.7
N4 C37 C36 110.9(2)
N4 C37 C38 121.6(2)
C36 C37 C38 127.4(2)
C41 C38 C37 120.5(5)
C40' C38 C37 112.8(2)
C40' C38 C41' 112.0(2)
C37 C38 C41' 108.9(2)
C41 C38 C39 112.8(6)
C37 C38 C39 104.0(5)
C40' C38 C39' 109.2(3)
C37 C38 C39' 108.7(2)
C41' C38 C39' 104.9(3)
C41 C38 C40 110.3(6)
C37 C38 C40 105.7(5)
C39 C38 C40 101.8(6)
C38 C39 H39A 109.5
C38 C39 H39B 109.5
H39A C39 H39B 109.5
C38 C39 H39C 109.5
H39A C39 H39C 109.5
H39B C39 H39C 109.5
C38 C40 H40A 109.5
C38 C40 H40B 109.5
H40A C40 H40B 109.5
C38 C40 H40C 109.5
H40A C40 H40C 109.5
H40B C40 H40C 109.5
C38 C41 H41A 109.5
C38 C41 H41B 109.5
H41A C41 H41B 109.5
C38 C41 H41C 109.5
H41A C41 H41C 109.5
H41B C41 H41C 109.5
C38 C39' H39D 109.5
C38 C39' H39E 109.5
H39D C39' H39E 109.5
C38 C39' H39F 109.5
H39D C39' H39F 109.5
H39E C39' H39F 109.5
C38 C40' H40D 109.5
C38 C40' H40E 109.5
H40D C40' H40E 109.5
C38 C40' H40F 109.5
H40D C40' H40F 109.5
H40E C40' H40F 109.5
C38 C41' H41D 109.5
C38 C41' H41E 109.5
H41D C41' H41E 109.5
C38 C41' H41F 109.5
H41D C41' H41F 109.5
H41E C41' H41F 109.5
N3 C42 C33 123.48(19)
N3 C42 C43 108.79(18)
C33 C42 C43 127.20(19)
C44 C43 C42 107.23(19)
C44 C43 H43 126.4
C42 C43 H43 126.4
C43 C44 C45 106.5(2)
C43 C44 H44 126.7
C45 C44 H44 126.7
N3 C45 C44 110.86(19)
N3 C45 C46 121.97(19)
C44 C45 C46 127.1(2)
C49 C46 C45 111.9(2)
C47' C46 C45 121.2(6)
C49 C46 C47 111.6(2)
C45 C46 C47 109.0(2)
C47' C46 C48' 114.3(7)
C45 C46 C48' 111.1(6)
C49 C46 C48 108.6(2)
C45 C46 C48 108.84(19)
C47 C46 C48 106.7(2)
C47' C46 C49' 105.9(7)
C45 C46 C49' 99.7(6)
C48' C46 C49' 101.1(7)
C46 C47 H47A 109.5
C46 C47 H47B 109.5
H47A C47 H47B 109.5
C46 C47 H47C 109.5
H47A C47 H47C 109.5
H47B C47 H47C 109.5
C46 C48 H48A 109.5
C46 C48 H48B 109.5
H48A C48 H48B 109.5
C46 C48 H48C 109.5
H48A C48 H48C 109.5
H48B C48 H48C 109.5
C46 C49 H49A 109.5
C46 C49 H49B 109.5
H49A C49 H49B 109.5
C46 C49 H49C 109.5
H49A C49 H49C 109.5
H49B C49 H49C 109.5
C46 C47' H47D 109.5
C46 C47' H47E 109.5
H47D C47' H47E 109.5
C46 C47' H47F 109.5
H47D C47' H47F 109.5
H47E C47' H47F 109.5
C46 C48' H48D 109.5
C46 C48' H48E 109.5
H48D C48' H48E 109.5
C46 C48' H48F 109.5
H48D C48' H48F 109.5
H48E C48' H48F 109.5
C46 C49' H49D 109.5
C46 C49' H49E 109.5
H49D C49' H49E 109.5
C46 C49' H49F 109.5
H49D C49' H49F 109.5
H49E C49' H49F 109.5
N5 C50 C55 122.8(2)
N5 C50 C51 122.4(2)
C55 C50 C51 114.7(2)
C52 C51 C50 122.4(2)
C52 C51 H51 118.8
C50 C51 H51 118.8
C51 C52 C53 120.3(2)
C51 C52 H52 119.8
C53 C52 H52 119.8
O8 C53 C54 124.1(2)
O8 C53 C52 115.6(2)
C54 C53 C52 120.3(2)
C53 C54 C55 119.2(2)
C53 C54 H54 120.4
C55 C54 H54 120.4
C54 C55 C50 123.1(2)
C54 C55 H55 118.5
C50 C55 H55 118.5
O8 C56 H56A 109.5
O8 C56 H56B 109.5
H56A C56 H56B 109.5
O8 C56 H56C 109.5
H56A C56 H56C 109.5
H56B C56 H56C 109.5
O4 K1 O7 130.70(5)
O4 K1 O3 122.35(5)
O7 K1 O3 101.64(5)
O4 K1 O2 96.93(5)
O7 K1 O2 126.28(5)
O3 K1 O2 59.20(5)
O4 K1 O6 93.76(5)
O7 K1 O6 60.30(5)
O3 K1 O6 138.04(5)
O2 K1 O6 99.18(5)
O4 K1 O5 61.30(5)
O7 K1 O5 92.31(5)
O3 K1 O5 99.96(5)
O2 K1 O5 137.47(5)
O6 K1 O5 117.15(5)
O4 K1 N7 119.29(5)
O7 K1 N7 61.32(5)
O3 K1 N7 61.79(5)
O2 K1 N7 120.68(5)
O6 K1 N7 121.17(6)
O5 K1 N7 58.79(5)
O4 K1 N6 61.10(5)
O7 K1 N6 118.84(6)
O3 K1 N6 117.66(6)
O2 K1 N6 58.75(5)
O6 K1 N6 59.07(6)
O5 K1 N6 121.67(5)
N7 K1 N6 179.41(6)
C60 O2 C61 112.72(19)
C60 O2 K1 116.22(13)
C61 O2 K1 120.94(14)
C59 O3 C58 111.41(18)
C59 O3 K1 113.36(14)
C58 O3 K1 110.76(13)
C72 O4 C73 109.68(18)
C72 O4 K1 113.51(13)
C73 O4 K1 118.72(13)
C70 O5 C71 110.93(18)
C70 O5 K1 113.99(13)
C71 O5 K1 111.73(13)
C66 O6 C67 111.12(19)
C66 O6 K1 112.28(14)
C67 O6 K1 116.49(15)
C64 O7 C65 111.21(19)
C64 O7 K1 116.21(13)
C65 O7 K1 115.99(14)
C68 N6 C62 109.5(2)
C68 N6 C74 110.4(2)
C62 N6 C74 110.7(2)
C68 N6 K1 110.48(15)
C62 N6 K1 109.96(14)
C74 N6 K1 105.78(15)
C63 N7 C69 109.43(19)
C63 N7 C57 110.93(18)
C69 N7 C57 108.4(2)
C63 N7 K1 107.59(14)
C69 N7 K1 112.94(14)
C57 N7 K1 107.51(14)
N7 C57 C58 113.4(2)
N7 C57 H57A 108.9
C58 C57 H57A 108.9
N7 C57 H57B 108.9
C58 C57 H57B 108.9
H57A C57 H57B 107.7
O3 C58 C57 109.72(19)
O3 C58 H58A 109.7
C57 C58 H58A 109.7
O3 C58 H58B 109.7
C57 C58 H58B 109.7
H58A C58 H58B 108.2
O3 C59 C60 109.4(2)
O3 C59 H59A 109.8
C60 C59 H59A 109.8
O3 C59 H59B 109.8
C60 C59 H59B 109.8
H59A C59 H59B 108.2
O2 C60 C59 108.4(2)
O2 C60 H60A 110.0
C59 C60 H60A 110.0
O2 C60 H60B 110.0
C59 C60 H60B 110.0
H60A C60 H60B 108.4
O2 C61 C62 108.5(2)
O2 C61 H61A 110.0
C62 C61 H61A 110.0
O2 C61 H61B 110.0
C62 C61 H61B 110.0
H61A C61 H61B 108.4
N6 C62 C61 114.2(2)
N6 C62 H62A 108.7
C61 C62 H62A 108.7
N6 C62 H62B 108.7
C61 C62 H62B 108.7
H62A C62 H62B 107.6
N7 C63 C64 113.0(2)
N7 C63 H63A 109.0
C64 C63 H63A 109.0
N7 C63 H63B 109.0
C64 C63 H63B 109.0
H63A C63 H63B 107.8
O7 C64 C63 109.42(19)
O7 C64 H64A 109.8
C63 C64 H64A 109.8
O7 C64 H64B 109.8
C63 C64 H64B 109.8
H64A C64 H64B 108.2
O7 C65 C66 108.7(2)
O7 C65 H65A 110.0
C66 C65 H65A 110.0
O7 C65 H65B 110.0
C66 C65 H65B 110.0
H65A C65 H65B 108.3
O6 C66 C65 109.2(2)
O6 C66 H66A 109.8
C65 C66 H66A 109.8
O6 C66 H66B 109.8
C65 C66 H66B 109.8
H66A C66 H66B 108.3
O6 C67 C68 108.6(2)
O6 C67 H67A 110.0
C68 C67 H67A 110.0
O6 C67 H67B 110.0
C68 C67 H67B 110.0
H67A C67 H67B 108.4
N6 C68 C67 112.9(2)
N6 C68 H68A 109.0
C67 C68 H68A 109.0
N6 C68 H68B 109.0
C67 C68 H68B 109.0
H68A C68 H68B 107.8
N7 C69 C70 112.3(2)
N7 C69 H69A 109.1
C70 C69 H69A 109.1
N7 C69 H69B 109.1
C70 C69 H69B 109.1
H69A C69 H69B 107.9
O5 C70 C69 108.3(2)
O5 C70 H70A 110.0
C69 C70 H70A 110.0
O5 C70 H70B 110.0
C69 C70 H70B 110.0
H70A C70 H70B 108.4
O5 C71 C72 109.42(19)
O5 C71 H71A 109.8
C72 C71 H71A 109.8
O5 C71 H71B 109.8
C72 C71 H71B 109.8
H71A C71 H71B 108.2
O4 C72 C71 110.1(2)
O4 C72 H72A 109.6
C71 C72 H72A 109.6
O4 C72 H72B 109.6
C71 C72 H72B 109.6
H72A C72 H72B 108.2
O4 C73 C74 109.5(2)
O4 C73 H73A 109.8
C74 C73 H73A 109.8
O4 C73 H73B 109.8
C74 C73 H73B 109.8
H73A C73 H73B 108.2
N6 C74 C73 113.8(2)
N6 C74 H74A 108.8
C73 C74 H74A 108.8
N6 C74 H74B 108.8
C73 C74 H74B 108.8
H74A C74 H74B 107.7
C2S C1S H1SA 109.5
C2S C1S H1SB 109.5
H1SA C1S H1SB 109.5
C2S C1S H1SC 109.5
H1SA C1S H1SC 109.5
H1SB C1S H1SC 109.5
O1S C2S C1S 109.2(4)
O1S C2S H2SA 109.8
C1S C2S H2SA 109.8
O1S C2S H2SB 109.8
C1S C2S H2SB 109.8
H2SA C2S H2SB 108.3
C2S O1S C3S 112.3(3)
O1S C3S C4S 109.2(3)
O1S C3S H3SA 109.8
C4S C3S H3SA 109.8
O1S C3S H3SB 109.8
C4S C3S H3SB 109.8
H3SA C3S H3SB 108.3
C3S C4S H4SA 109.5
C3S C4S H4SB 109.5
H4SA C4S H4SB 109.5
C3S C4S H4SC 109.5
H4SA C4S H4SC 109.5
H4SB C4S H4SC 109.5
C6S C5S H5SA 109.5
C6S C5S H5SB 109.5
H5SA C5S H5SB 109.5
C6S C5S H5SC 109.5
H5SA C5S H5SC 109.5
H5SB C5S H5SC 109.5
O2S C6S C5S 106.0(14)
O2S C6S H6SA 110.5
C5S C6S H6SA 110.5
O2S C6S H6SB 110.5
C5S C6S H6SB 110.5
H6SA C6S H6SB 108.7
C6S O2S C7S 112.8(14)
O2S C7S C8S 109(2)
O2S C7S H7SA 109.8
C8S C7S H7SA 109.8
O2S C7S H7SB 109.8
C8S C7S H7SB 109.8
H7SA C7S H7SB 108.2
C7S C8S H8SA 109.5
C7S C8S H8SB 109.5
H8SA C8S H8SB 109.5
C7S C8S H8SC 109.5
H8SA C8S H8SC 109.5
H8SB C8S H8SC 109.5
C6T C5T H5TA 109.5
C6T C5T H5TB 109.5
H5TA C5T H5TB 109.5
C6T C5T H5TC 109.5
H5TA C5T H5TC 109.5
H5TB C5T H5TC 109.5
O2T C6T C5T 110.0(14)
O2T C6T H6TA 109.7
C5T C6T H6TA 109.7
O2T C6T H6TB 109.7
C5T C6T H6TB 109.7
H6TA C6T H6TB 108.2
C6T O2T C7T 107.3(13)
O2T C7T C8T 104(2)
O2T C7T H7TA 110.9
C8T C7T H7TA 110.9
O2T C7T H7TB 110.9
C8T C7T H7TB 110.9
H7TA C7T H7TB 108.9
C7T C8T H8TA 109.5
C7T C8T H8TB 109.5
H8TA C8T H8TB 109.5
C7T C8T H8TC 109.5
H8TA C8T H8TC 109.5
H8TB C8T H8TC 109.5

loop_
_geom_bond_atom_site_label_1
_geom_bond_atom_site_label_2
_geom_bond_distance
Cu1 N5 1.8688(18)
Cu1 N1 1.9852(18)
Cu1 N2 2.0679(19)
Cu1 Cu2 2.9449(6)
Cu2 N5 1.8602(19)
Cu2 N3 2.0044(18)
Cu2 N4 2.0282(19)
O1 C23 1.382(3)
O1 C26 1.384(3)
O8 C53 1.385(3)
O8 C56 1.425(3)
N1 C5 1.342(3)
N1 C2 1.398(3)
N2 C9 1.334(3)
N2 C6 1.409(3)
N3 C45 1.340(3)
N3 C42 1.399(3)
N4 C37 1.338(3)
N4 C34 1.405(3)
N5 C50 1.351(3)
C1 C2 1.403(3)
C1 C6 1.404(3)
C1 C18 1.504(3)
C2 C3 1.424(3)
C3 C4 1.371(3)
C3 H3 0.9500
C4 C5 1.423(3)
C4 H4 0.9500
C5 C10 1.518(3)
C6 C7 1.417(3)
C7 C8 1.370(3)
C7 H7 0.9500
C8 C9 1.431(3)
C8 H8 0.9500
C9 C14 1.525(3)
C10 C13 1.538(4)
C10 C11 1.540(4)
C10 C12 1.544(3)
C11 H11A 0.9800
C11 H11B 0.9800
C11 H11C 0.9800
C12 H12A 0.9800
C12 H12B 0.9800
C12 H12C 0.9800
C13 H13A 0.9800
C13 H13B 0.9800
C13 H13C 0.9800
C14 C16 1.527(3)
C14 C17 1.536(4)
C14 C15 1.538(4)
C15 H15A 0.9800
C15 H15B 0.9800
C15 H15C 0.9800
C16 H16A 0.9800
C16 H16B 0.9800
C16 H16C 0.9800
C17 H17A 0.9800
C17 H17B 0.9800
C17 H17C 0.9800
C18 C19 1.392(3)
C18 C23 1.397(3)
C19 C20 1.388(3)
C19 H19 0.9500
C20 C21 1.383(3)
C20 H20 0.9500
C21 C22 1.397(3)
C21 H21 0.9500
C22 C23 1.393(3)
C22 C24 1.530(3)
C24 C25 1.532(3)
C24 C27 1.541(3)
C24 C28 1.547(3)
C25 C29 1.399(3)
C25 C26 1.401(3)
C26 C32 1.393(3)
C27 H27A 0.9800
C27 H27B 0.9800
C27 H27C 0.9800
C28 H28A 0.9800
C28 H28B 0.9800
C28 H28C 0.9800
C29 C30 1.385(3)
C29 H29 0.9500
C30 C31 1.387(3)
C30 H30 0.9500
C31 C32 1.393(3)
C31 H31 0.9500
C32 C33 1.503(3)
C33 C34 1.401(3)
C33 C42 1.410(3)
C34 C35 1.423(3)
C35 C36 1.369(4)
C35 H35 0.9500
C36 C37 1.421(3)
C36 H36 0.9500
C37 C38 1.518(3)
C38 C41 1.474(7)
C38 C40' 1.492(4)
C38 C41' 1.540(4)
C38 C39 1.555(7)
C38 C39' 1.577(4)
C38 C40 1.581(7)
C39 H39A 0.9800
C39 H39B 0.9800
C39 H39C 0.9800
C40 H40A 0.9800
C40 H40B 0.9800
C40 H40C 0.9800
C41 H41A 0.9800
C41 H41B 0.9800
C41 H41C 0.9800
C39' H39D 0.9800
C39' H39E 0.9800
C39' H39F 0.9800
C40' H40D 0.9800
C40' H40E 0.9800
C40' H40F 0.9800
C41' H41D 0.9800
C41' H41E 0.9800
C41' H41F 0.9800
C42 C43 1.419(3)
C43 C44 1.371(3)
C43 H43 0.9500
C44 C45 1.423(3)
C44 H44 0.9500
C45 C46 1.516(3)
C46 C49 1.500(3)
C46 C47' 1.502(7)
C46 C47 1.535(3)
C46 C48' 1.539(7)
C46 C48 1.574(3)
C46 C49' 1.605(7)
C47 H47A 0.9800
C47 H47B 0.9800
C47 H47C 0.9800
C48 H48A 0.9800
C48 H48B 0.9800
C48 H48C 0.9800
C49 H49A 0.9800
C49 H49B 0.9800
C49 H49C 0.9800
C47' H47D 0.9800
C47' H47E 0.9800
C47' H47F 0.9800
C48' H48D 0.9800
C48' H48E 0.9800
C48' H48F 0.9800
C49' H49D 0.9800
C49' H49E 0.9800
C49' H49F 0.9800
C50 C55 1.417(3)
C50 C51 1.438(3)
C51 C52 1.374(3)
C51 H51 0.9500
C52 C53 1.393(3)
C52 H52 0.9500
C53 C54 1.386(3)
C54 C55 1.398(3)
C54 H54 0.9500
C55 H55 0.9500
C56 H56A 0.9800
C56 H56B 0.9800
C56 H56C 0.9800
K1 O4 2.7621(17)
K1 O7 2.7813(17)
K1 O3 2.8566(17)
K1 O2 2.8612(17)
K1 O6 2.8806(18)
K1 O5 2.8879(17)
K1 N7 3.024(2)
K1 N6 3.065(2)
O2 C60 1.425(3)
O2 C61 1.428(3)
O3 C59 1.421(3)
O3 C58 1.437(3)
O4 C72 1.428(3)
O4 C73 1.432(3)
O5 C70 1.426(3)
O5 C71 1.438(3)
O6 C66 1.427(3)
O6 C67 1.429(3)
O7 C64 1.430(3)
O7 C65 1.434(3)
N6 C68 1.474(3)
N6 C62 1.475(3)
N6 C74 1.479(3)
N7 C63 1.473(3)
N7 C69 1.477(3)
N7 C57 1.481(3)
C57 C58 1.502(3)
C57 H57A 0.9900
C57 H57B 0.9900
C58 H58A 0.9900
C58 H58B 0.9900
C59 C60 1.494(4)
C59 H59A 0.9900
C59 H59B 0.9900
C60 H60A 0.9900
C60 H60B 0.9900
C61 C62 1.507(4)
C61 H61A 0.9900
C61 H61B 0.9900
C62 H62A 0.9900
C62 H62B 0.9900
C63 C64 1.514(3)
C63 H63A 0.9900
C63 H63B 0.9900
C64 H64A 0.9900
C64 H64B 0.9900
C65 C66 1.499(4)
C65 H65A 0.9900
C65 H65B 0.9900
C66 H66A 0.9900
C66 H66B 0.9900
C67 C68 1.509(4)
C67 H67A 0.9900
C67 H67B 0.9900
C68 H68A 0.9900
C68 H68B 0.9900
C69 C70 1.510(4)
C69 H69A 0.9900
C69 H69B 0.9900
C70 H70A 0.9900
C70 H70B 0.9900
C71 C72 1.493(4)
C71 H71A 0.9900
C71 H71B 0.9900
C72 H72A 0.9900
C72 H72B 0.9900
C73 C74 1.505(4)
C73 H73A 0.9900
C73 H73B 0.9900
C74 H74A 0.9900
C74 H74B 0.9900
C1S C2S 1.483(6)
C1S H1SA 0.9800
C1S H1SB 0.9800
C1S H1SC 0.9800
C2S O1S 1.420(4)
C2S H2SA 0.9900
C2S H2SB 0.9900
O1S C3S 1.422(4)
C3S C4S 1.488(5)
C3S H3SA 0.9900
C3S H3SB 0.9900
C4S H4SA 0.9800
C4S H4SB 0.9800
C4S H4SC 0.9800
C5S C6S 1.487(14)
C5S H5SA 0.9800
C5S H5SB 0.9800
C5S H5SC 0.9800
C6S O2S 1.379(12)
C6S H6SA 0.9900
C6S H6SB 0.9900
O2S C7S 1.391(13)
C7S C8S 1.437(17)
C7S H7SA 0.9900
C7S H7SB 0.9900
C8S H8SA 0.9800
C8S H8SB 0.9800
C8S H8SC 0.9800
C5T C6T 1.474(14)
C5T H5TA 0.9800
C5T H5TB 0.9800
C5T H5TC 0.9800
C6T O2T 1.392(11)
C6T H6TA 0.9900
C6T H6TB 0.9900
O2T C7T 1.419(16)
C7T C8T 1.452(17)
C7T H7TA 0.9900
C7T H7TB 0.9900
C8T H8TA 0.9800
C8T H8TB 0.9800
C8T H8TC 0.9800

loop_
_geom_torsion_atom_site_label_1
_geom_torsion_atom_site_label_2
_geom_torsion_atom_site_label_3
_geom_torsion_atom_site_label_4
_geom_torsion
N3 Cu2 N5 C50 -90.2(2)
N4 Cu2 N5 C50 116.3(2)
Cu1 Cu2 N5 C50 -173.6(3)
N3 Cu2 N5 Cu1 83.45(12)
N4 Cu2 N5 Cu1 -70.11(13)
N1 Cu1 N5 C50 95.7(2)
N2 Cu1 N5 C50 -106.30(19)
Cu2 Cu1 N5 C50 173.9(3)
N1 Cu1 N5 Cu2 -78.24(14)
N2 Cu1 N5 Cu2 79.79(11)
C5 N1 C2 C1 -167.9(2)
Cu1 N1 C2 C1 22.6(3)
C5 N1 C2 C3 1.6(2)
Cu1 N1 C2 C3 -167.90(14)
C6 C1 C2 N1 8.4(4)
C18 C1 C2 N1 178.96(19)
C6 C1 C2 C3 -159.3(2)
C18 C1 C2 C3 11.2(3)
N1 C2 C3 C4 -2.1(2)
C1 C2 C3 C4 167.2(2)
C2 C3 C4 C5 1.6(2)
C2 N1 C5 C4 -0.6(2)
Cu1 N1 C5 C4 165.89(17)
C2 N1 C5 C10 178.3(2)
Cu1 N1 C5 C10 -15.1(4)
C3 C4 C5 N1 -0.7(3)
C3 C4 C5 C10 -179.6(2)
C2 C1 C6 N2 0.1(4)
C18 C1 C6 N2 -170.26(19)
C2 C1 C6 C7 168.4(2)
C18 C1 C6 C7 -2.0(3)
C9 N2 C6 C1 167.5(2)
Cu1 N2 C6 C1 -34.7(3)
C9 N2 C6 C7 -2.5(2)
Cu1 N2 C6 C7 155.28(15)
C1 C6 C7 C8 -167.3(2)
N2 C6 C7 C8 2.5(3)
C6 C7 C8 C9 -1.4(3)
C6 N2 C9 C8 1.7(2)
Cu1 N2 C9 C8 -147.77(18)
C6 N2 C9 C14 -170.5(2)
Cu1 N2 C9 C14 40.0(3)
C7 C8 C9 N2 -0.2(3)
C7 C8 C9 C14 171.9(2)
N1 C5 C10 C13 -57.4(3)
C4 C5 C10 C13 121.4(3)
N1 C5 C10 C11 -177.1(2)
C4 C5 C10 C11 1.6(3)
N1 C5 C10 C12 63.0(3)
C4 C5 C10 C12 -118.2(3)
N2 C9 C14 C16 -36.8(3)
C8 C9 C14 C16 152.1(2)
N2 C9 C14 C17 -159.5(2)
C8 C9 C14 C17 29.4(3)
N2 C9 C14 C15 82.5(3)
C8 C9 C14 C15 -88.7(3)
C2 C1 C18 C19 -90.2(3)
C6 C1 C18 C19 81.4(3)
C2 C1 C18 C23 85.5(3)
C6 C1 C18 C23 -102.8(3)
C23 C18 C19 C20 -0.5(4)
C1 C18 C19 C20 175.4(2)
C18 C19 C20 C21 0.7(4)
C19 C20 C21 C22 -0.4(4)
C20 C21 C22 C23 -0.2(4)
C20 C21 C22 C24 -177.4(2)
C26 O1 C23 C22 -13.4(3)
C26 O1 C23 C18 166.7(2)
C21 C22 C23 O1 -179.4(2)
C24 C22 C23 O1 -2.2(3)
C21 C22 C23 C18 0.5(4)
C24 C22 C23 C18 177.7(2)
C19 C18 C23 O1 179.8(2)
C1 C18 C23 O1 3.9(3)
C19 C18 C23 C22 -0.2(4)
C1 C18 C23 C22 -176.0(2)
C23 C22 C24 C25 15.5(3)
C21 C22 C24 C25 -167.5(2)
C23 C22 C24 C27 -103.0(2)
C21 C22 C24 C27 74.1(3)
C23 C22 C24 C28 136.6(2)
C21 C22 C24 C28 -46.3(3)
C22 C24 C25 C29 167.7(2)
C27 C24 C25 C29 -73.8(3)
C28 C24 C25 C29 46.4(3)
C22 C24 C25 C26 -15.0(3)
C27 C24 C25 C26 103.5(2)
C28 C24 C25 C26 -136.3(2)
C23 O1 C26 C32 -166.3(2)
C23 O1 C26 C25 13.8(3)
C29 C25 C26 O1 178.8(2)
C24 C25 C26 O1 1.3(3)
C29 C25 C26 C32 -1.1(3)
C24 C25 C26 C32 -178.5(2)
C26 C25 C29 C30 0.6(3)
C24 C25 C29 C30 178.0(2)
C25 C29 C30 C31 0.0(4)
C29 C30 C31 C32 -0.2(4)
O1 C26 C32 C31 -178.9(2)
C25 C26 C32 C31 1.0(3)
O1 C26 C32 C33 2.5(3)
C25 C26 C32 C33 -177.6(2)
C30 C31 C32 C26 -0.3(3)
C30 C31 C32 C33 178.3(2)
C26 C32 C33 C34 83.0(3)
C31 C32 C33 C34 -95.6(3)
C26 C32 C33 C42 -106.3(2)
C31 C32 C33 C42 75.1(3)
C42 C33 C34 N4 -1.5(4)
C32 C33 C34 N4 167.95(19)
C42 C33 C34 C35 -167.5(2)
C32 C33 C34 C35 2.0(3)
C37 N4 C34 C33 -165.1(2)
Cu2 N4 C34 C33 38.5(3)
C37 N4 C34 C35 3.2(2)
Cu2 N4 C34 C35 -153.26(15)
C33 C34 C35 C36 165.0(2)
N4 C34 C35 C36 -2.6(3)
C34 C35 C36 C37 1.0(3)
C34 N4 C37 C36 -2.7(3)
Cu2 N4 C37 C36 146.63(18)
C34 N4 C37 C38 173.3(2)
Cu2 N4 C37 C38 -37.4(3)
C35 C36 C37 N4 1.1(3)
C35 C36 C37 C38 -174.6(2)
N4 C37 C38 C41 17.2(6)
C36 C37 C38 C41 -167.5(5)
N4 C37 C38 C40' -165.9(3)
C36 C37 C38 C40' 9.3(4)
N4 C37 C38 C41' 69.0(3)
C36 C37 C38 C41' -115.7(3)
N4 C37 C38 C39 -110.3(6)
C36 C37 C38 C39 64.9(6)
N4 C37 C38 C39' -44.7(3)
C36 C37 C38 C39' 130.5(3)
N4 C37 C38 C40 142.9(5)
C36 C37 C38 C40 -41.8(5)
C45 N3 C42 C33 170.0(2)
Cu2 N3 C42 C33 -23.1(3)
C45 N3 C42 C43 -2.1(2)
Cu2 N3 C42 C43 164.74(14)
C34 C33 C42 N3 -8.0(3)
C32 C33 C42 N3 -177.52(19)
C34 C33 C42 C43 162.7(2)
C32 C33 C42 C43 -6.9(3)
N3 C42 C43 C44 1.8(2)
C33 C42 C43 C44 -170.0(2)
C42 C43 C44 C45 -0.8(2)
C42 N3 C45 C44 1.7(2)
Cu2 N3 C45 C44 -161.76(16)
C42 N3 C45 C46 -175.77(19)
Cu2 N3 C45 C46 20.8(3)
C43 C44 C45 N3 -0.6(3)
C43 C44 C45 C46 176.7(2)
N3 C45 C46 C49 176.9(2)
C44 C45 C46 C49 -0.1(3)
N3 C45 C46 C47' 13.9(8)
C44 C45 C46 C47' -163.1(8)
N3 C45 C46 C47 53.0(3)
C44 C45 C46 C47 -124.0(3)
N3 C45 C46 C48' -124.7(6)
C44 C45 C46 C48' 58.3(6)
N3 C45 C46 C48 -63.1(3)
C44 C45 C46 C48 119.9(2)
N3 C45 C46 C49' 129.3(6)
C44 C45 C46 C49' -47.7(6)
Cu2 N5 C50 C55 164.29(18)
Cu1 N5 C50 C55 -8.1(3)
Cu2 N5 C50 C51 -13.8(3)
Cu1 N5 C50 C51 173.82(17)
N5 C50 C51 C52 175.7(2)
C55 C50 C51 C52 -2.5(3)
C50 C51 C52 C53 -0.4(4)
C56 O8 C53 C54 2.7(3)
C56 O8 C53 C52 -178.0(2)
C51 C52 C53 O8 -177.0(2)
C51 C52 C53 C54 2.3(4)
O8 C53 C54 C55 178.1(2)
C52 C53 C54 C55 -1.2(4)
C53 C54 C55 C50 -2.0(4)
N5 C50 C55 C54 -174.5(2)
C51 C50 C55 C54 3.7(3)
C63 N7 C57 C58 76.5(3)
C69 N7 C57 C58 -163.3(2)
K1 N7 C57 C58 -40.9(2)
C59 O3 C58 C57 173.4(2)
K1 O3 C58 C57 -59.5(2)
N7 C57 C58 O3 71.4(3)
C58 O3 C59 C60 179.8(2)
K1 O3 C59 C60 54.1(2)
C61 O2 C60 C59 -169.6(2)
K1 O2 C60 C59 44.6(2)
O3 C59 C60 O2 -66.0(3)
C60 O2 C61 C62 169.3(2)
K1 O2 C61 C62 -46.7(2)
C68 N6 C62 C61 -166.4(2)
C74 N6 C62 C61 71.7(3)
K1 N6 C62 C61 -44.8(2)
O2 C61 C62 N6 61.5(3)
C69 N7 C63 C64 79.6(3)
C57 N7 C63 C64 -160.7(2)
K1 N7 C63 C64 -43.4(2)
C65 O7 C64 C63 170.99(19)
K1 O7 C64 C63 -53.4(2)
N7 C63 C64 O7 67.0(3)
C64 O7 C65 C66 -174.90(19)
K1 O7 C65 C66 49.4(2)
C67 O6 C66 C65 -178.0(2)
K1 O6 C66 C65 49.6(2)
O7 C65 C66 O6 -66.6(3)
C66 O6 C67 C68 174.1(2)
K1 O6 C67 C68 -55.6(2)
C62 N6 C68 C67 79.7(3)
C74 N6 C68 C67 -158.1(2)
K1 N6 C68 C67 -41.5(2)
O6 C67 C68 N6 65.9(3)
C63 N7 C69 C70 -154.4(2)
C57 N7 C69 C70 84.4(3)
K1 N7 C69 C70 -34.6(3)
C71 O5 C70 C69 171.83(19)
K1 O5 C70 C69 -61.0(2)
N7 C69 C70 O5 64.2(3)
C70 O5 C71 C72 173.0(2)
K1 O5 C71 C72 44.6(2)
C73 O4 C72 C71 -170.5(2)
K1 O4 C72 C71 54.1(2)
O5 C71 C72 O4 -67.5(3)
C72 O4 C73 C74 177.8(2)
K1 O4 C73 C74 -49.5(3)
C68 N6 C74 C73 73.5(3)
C62 N6 C74 C73 -165.1(2)
K1 N6 C74 C73 -46.0(3)
O4 C73 C74 N6 66.3(3)
C1S C2S O1S C3S -178.6(3)
C2S O1S C3S C4S 178.8(3)
C5S C6S O2S C7S -94(3)
C6S O2S C7S C8S -178(3)
C5T C6T O2T C7T -180(2)
C6T O2T C7T C8T 176(2)
